data_7060674
loop_
_publ_author_name
'Chisholm, Desmond T.'
'Hayes, Paul G.'

_publ_section_title
;
 Synthesis and characterization of group 13 dichloride (M = Ga, In),
 dimethyl (M = Al) and cationic methyl aluminum complexes supported by
 monoanionic NNN-pincer ligands
;
_journal_issue 33
_journal_name_full 'New Journal of Chemistry'
_journal_page_first 15043
_journal_page_last 15052
_journal_paper_doi 10.1039/D1NJ01064F
_journal_volume 45
_journal_year 2021
_chemical_formula_moiety 'C34 H52 Cl2 In N3 P2'
_chemical_formula_sum 'C34 H52 Cl2 In N3 P2'
_chemical_formula_weight 750.44
_chemical_name_systematic 'LInCl2 (Mes)'
_space_group_crystal_system monoclinic
_space_group_IT_number 14
_space_group_name_Hall '-P 2ybc'
_space_group_name_H-M_alt 'P 1 21/c 1'
_atom_sites_solution_hydrogens geom
_audit_creation_date 2021-03-23
_audit_creation_method
;
Olex2 1.5-dev
(compiled 2021.03.16 svn.rd6aaa9fc for OlexSys, GUI svn.r6225)
;
_audit_update_record
;
2021-04-28 deposited with the CCDC.	2021-04-30 downloaded from the CCDC.
;
_cell_angle_alpha 90
_cell_angle_beta 92.3340(10)
_cell_angle_gamma 90
_cell_formula_units_Z 4
_cell_length_a 9.28430(10)
_cell_length_b 19.1068(3)
_cell_length_c 20.8295(3)
_cell_measurement_reflns_used 21802
_cell_measurement_temperature 293(2)
_cell_measurement_theta_max 79.3780
_cell_measurement_theta_min 4.2450
_cell_volume 3691.95(9)
_computing_cell_refinement 'CrysAlisPro 1.171.38.46 (Rigaku OD, 2015)'
_computing_data_collection 'CrysAlisPro 1.171.38.46 (Rigaku OD, 2015)'
_computing_data_reduction 'CrysAlisPro 1.171.38.46 (Rigaku OD, 2015)'
_computing_molecular_graphics 'Olex2 1.5-dev (Dolomanov et al., 2009)'
_computing_publication_material 'Olex2 1.5-dev (Dolomanov et al., 2009)'
_computing_structure_refinement 'SHELXL 2018/3 (Sheldrick, 2015)'
_computing_structure_solution 'ShelXT (Sheldrick, 2015)'
_diffrn_ambient_temperature 293(2)
_diffrn_detector_type 'Pilatus 200/300K'
_diffrn_measured_fraction_theta_full 0.999
_diffrn_measured_fraction_theta_max 0.993
_diffrn_measurement_details
;
List of Runs (angles in degrees, time in seconds):

  # Type    Start    End  Width  t~exp~   \w     \q     \k     \f   Frames
#--------------------------------------------------------------------------
  1  \w    -42.00  28.00   0.50    2.09    --  -38.50  37.00 -30.00  140
  2  \w   -103.00 -15.00   0.50    2.09    --  -38.50 -77.00-150.00  176
  3  \w    -50.00  25.00   0.50    2.09    --  -38.50  57.00  60.00  150
  4  \w    -42.00  28.00   0.50    2.09    --  -38.50  37.00   0.00  140
  5  \w     23.00 100.00   0.50    2.09    --   49.06-125.00 -90.00  154
  6  \w     41.00 143.00   0.50    8.37    --  111.00 -91.00  30.00  204
  7  \w     44.00 114.00   0.50    8.37    --  111.00 -37.00-120.00  140
  8  \w     96.00 174.00   0.50    8.37    --  111.00  63.00 -30.00  156
  9  \w     47.00 117.00   0.50    8.37    --  111.00 -50.00  30.00  140
 10  \w     57.00 151.00   0.50    8.37    --  111.00 178.00   0.00  188
 11  \w     47.00 117.00   0.50    8.37    --  111.00 -50.00  60.00  140
 12  \w    105.00 175.00   0.50    8.37    --  111.00  50.00-180.00  140
 13  \w     44.00 114.00   0.50    8.37    --  111.00 -37.00  60.00  140
 14  \w     41.00 115.00   0.50    8.37    --  111.00 -25.00 150.00  148
 15  \w     48.00 126.00   0.50    8.37    --  111.00 -63.00-120.00  156
 16  \w     41.00 116.00   0.50    8.37    --  111.00-111.00  30.00  150
 17  \w     41.00 115.00   0.50    8.37    --  111.00 -25.00  30.00  148
 18  \w     48.00 126.00   0.50    8.37    --  111.00 -63.00  60.00  156
 19  \w     41.00 116.00   0.50    8.37    --  111.00-111.00  90.00  150
 20  \w    101.00 178.00   0.50    8.37    --  111.00  12.00-150.00  154
 21  \w     75.00 111.00   0.50    8.37    --  111.00-111.00 120.00   72
 22  \w    115.00 165.00   0.50    8.37    --  111.00 111.00-180.00  100
 23  \w     86.00 112.00   0.50    8.37    --  111.00-111.00  60.00   52
 24  \w     52.00 104.00   0.50    8.37    --  111.00 -37.00 150.00  104
;
_diffrn_measurement_device 'four-circle diffractometer'
_diffrn_measurement_device_type 'SuperNova, Dual, Cu at zero, Pilatus 200/300K'
_diffrn_measurement_method '\w scans'
_diffrn_radiation_type CuK\a
_diffrn_radiation_wavelength 1.54184
_diffrn_reflns_av_R_equivalents 0.0427
_diffrn_reflns_av_unetI/netI 0.0318
_diffrn_reflns_Laue_measured_fraction_full 0.999
_diffrn_reflns_Laue_measured_fraction_max 0.993
_diffrn_reflns_limit_h_max 11
_diffrn_reflns_limit_h_min -10
_diffrn_reflns_limit_k_max 22
_diffrn_reflns_limit_k_min -24
_diffrn_reflns_limit_l_max 26
_diffrn_reflns_limit_l_min -26
_diffrn_reflns_number 41210
_diffrn_reflns_point_group_measured_fraction_full 0.999
_diffrn_reflns_point_group_measured_fraction_max 0.993
_diffrn_reflns_theta_full 67.684
_diffrn_reflns_theta_max 79.800
_diffrn_reflns_theta_min 4.249
_exptl_absorpt_coefficient_mu 7.459
_exptl_absorpt_correction_T_max 1.00000
_exptl_absorpt_correction_T_min 0.73751
_exptl_absorpt_correction_type multi-scan
_exptl_absorpt_process_details
;
CrysAlisPro 1.171.38.46 (Rigaku Oxford Diffraction, 2015)
Empirical absorption correction using spherical harmonics,
 implemented in SCALE3 ABSPACK scaling algorithm.
;
_exptl_crystal_colour 'clear whiteish colourless'
_exptl_crystal_colour_lustre clear
_exptl_crystal_colour_modifier whiteish
_exptl_crystal_colour_primary colourless
_exptl_crystal_density_diffrn 1.350
_exptl_crystal_description needle
_exptl_crystal_F_000 1560
_exptl_crystal_preparation 'Prepared with paratone oil'
_exptl_crystal_recrystallization_method 'Grown via slow evaporation of a solution of toluene:heptane (1:3)'
_exptl_crystal_size_max 0.16
_exptl_crystal_size_mid 0.04
_exptl_crystal_size_min 0.02
_refine_diff_density_max 0.440
_refine_diff_density_min -0.507
_refine_diff_density_rms 0.060
_refine_ls_extinction_method none
_refine_ls_goodness_of_fit_ref 1.065
_refine_ls_hydrogen_treatment constr
_refine_ls_matrix_type full
_refine_ls_number_parameters 461
_refine_ls_number_reflns 7991
_refine_ls_number_restraints 97
_refine_ls_restrained_S_all 1.074
_refine_ls_R_factor_all 0.0369
_refine_ls_R_factor_gt 0.0326
_refine_ls_shift/su_max 0.001
_refine_ls_shift/su_mean 0.000
_refine_ls_structure_factor_coef Fsqd
_refine_ls_weighting_details 'w=1/[\s^2^(Fo^2^)+(0.0452P)^2^+1.7245P] where P=(Fo^2^+2Fc^2^)/3'
_refine_ls_weighting_scheme calc
_refine_ls_wR_factor_gt 0.0875
_refine_ls_wR_factor_ref 0.0897
_reflns_Friedel_coverage 0.000
_reflns_number_gt 7124
_reflns_number_total 7991
_reflns_threshold_expression 'I > 2\s(I)'
_cod_data_source_file d1nj01064f2.cif
_cod_data_source_block ph17080
_cod_depositor_comments 'Adding full bibliography for 7060669--7060676.cif.'
_cod_database_code 7060674
_shelx_shelxl_version_number 2018/3
_shelx_space_group_comment
;
The symmetry employed for this shelxl refinement is uniquely defined
by the following loop, which should always be used as a source of
symmetry information in preference to the above space-group names.
They are only intended as comments.
;
_olex2_refinement_description
;
1. Restrained distances
 P004-N3 \\sim P0-N3
 with sigma of 0.02
 P004-C4 \\sim P0-C4
 with sigma of 0.02
 P004-C21 \\sim P0-C21A
 with sigma of 0.02
 P004-C24 \\sim P0-C24A
 with sigma of 0.02
 C23-C25 \\sim C23A-C25A
 with sigma of 0.04
 C21-C20 \\sim C21A-C20A
 with sigma of 0.02
 C21-C22 \\sim C21A-C22A
 with sigma of 0.02
 C23-C24 \\sim C23A-C24A
 with sigma of 0.02
 C20-C22 \\sim C20A-C22A
 with sigma of 0.04
 C24-C25 \\sim C24A-C25A
 with sigma of 0.02
 P004-C23 \\sim P0-C23A
 with sigma of 0.04
 P004-C20 \\sim P0-C20A
 with sigma of 0.04
 P004-C22 \\sim P0-C22A
 with sigma of 0.04
 P004-C25 \\sim P0-C25A
 with sigma of 0.04
 N3-C21 \\sim N3-C21A
 with sigma of 0.04
 N3-C24 \\sim N3-C24A
 with sigma of 0.04
 C4-C21 \\sim C4-C21A
 with sigma of 0.04
 C4-C24 \\sim C4-C24A
 with sigma of 0.04
 C21-C24 \\sim C21A-C24A
 with sigma of 0.04
2. Uiso/Uaniso restraints and constraints
C21A \\sim C21: within 2A with sigma of 0.001 and sigma for terminal atoms of
0.002 within 2A
P004 \\sim P0: within 2A with sigma of 0.001 and sigma for terminal atoms of
0.002 within 2A
3. Rigid body (RIGU) restrains
 P0, C21A, C23A, C24A, C22A, C20A, C25A
 with sigma for 1-2 distances of 0.001 and sigma for 1-3 distances of 0.001
 P004, C24, C25, C21, C22, C23, C20
 with sigma for 1-2 distances of 0.001 and sigma for 1-3 distances of 0.001
4. Others
 Sof(P0)=Sof(C21A)=Sof(H21A)=Sof(C23A)=Sof(H23D)=Sof(H23E)=Sof(H23F)=Sof(C20A)=
 Sof(H20D)=Sof(H20E)=Sof(H20F)=Sof(C24A)=Sof(H24A)=Sof(C22A)=Sof(H22D)=
 Sof(H22E)=Sof(H22F)=Sof(C25A)=Sof(H25D)=Sof(H25E)=Sof(H25F)=1-FVAR(1)
 Sof(P004)=Sof(C21)=Sof(H21)=Sof(C23)=Sof(H23A)=Sof(H23B)=Sof(H23C)=Sof(C20)=
 Sof(H20A)=Sof(H20B)=Sof(H20C)=Sof(C24)=Sof(H24)=Sof(C22)=Sof(H22A)=Sof(H22B)=
 Sof(H22C)=Sof(C25)=Sof(H25A)=Sof(H25B)=Sof(H25C)=FVAR(1)
5.a Ternary CH refined with riding coordinates:
 C6(H6), C9(H9), C21(H21), C24(H24), C21A(H21A), C24A(H24A)
5.b Aromatic/amide H refined with riding coordinates:
 C13(H13), C2(H2), C28(H28), C3(H3), C15(H15), C30(H30)
5.c Idealised Me refined as rotating group:
 C17(H17A,H17B,H17C), C32(H32A,H32B,H32C), C19(H19A,H19B,H19C), C34(H34A,H34B,
 H34C), C8(H8A,H8B,H8C), C5(H5A,H5B,H5C), C33(H33A,H33B,H33C), C18(H18A,H18B,
 H18C), C10(H10A,H10B,H10C), C7(H7A,H7B,H7C), C23(H23A,H23B,H23C), C20(H20A,
 H20B,H20C), C22(H22A,H22B,H22C), C25(H25A,H25B,H25C), C23A(H23D,H23E,H23F),
 C20A(H20D,H20E,H20F), C22A(H22D,H22E,H22F), C25A(H25D,H25E,H25F)
;
_olex2_submission_special_instructions 'No special instructions were received'
_oxdiff_exptl_absorpt_empirical_details
;
Empirical correction (ABSPACK) includes:
- Absorption correction using spherical harmonics
- Frame scaling
;

loop_
_space_group_symop_operation_xyz
'x, y, z'
'-x, y+1/2, -z+1/2'
'-x, -y, -z'
'x, -y-1/2, z-1/2'

loop_
_atom_site_label
_atom_site_type_symbol
_atom_site_fract_x
_atom_site_fract_y
_atom_site_fract_z
_atom_site_U_iso_or_equiv
_atom_site_adp_type
_atom_site_occupancy
_atom_site_site_symmetry_order
_atom_site_calc_flag
_atom_site_refinement_flags_posn
_atom_site_refinement_flags_adp
_atom_site_refinement_flags_occupancy
_atom_site_disorder_assembly
_atom_site_disorder_group
In1 In 0.21053(2) 0.32787(2) 0.30468(2) 0.03982(7) Uani 1 1 d . . . . .
P002 P 0.15893(7) 0.31865(3) 0.46324(3) 0.04157(14) Uani 1 1 d . . . . .
Cl2 Cl 0.27121(10) 0.22385(4) 0.24936(4) 0.06273(19) Uani 1 1 d . . . . .
P004 P 0.4101(7) 0.4708(4) 0.2875(4) 0.0408(7) Uani 0.330(8) 1 d D U P A 1
Cl1 Cl -0.01925(8) 0.35505(6) 0.25622(4) 0.0717(2) Uani 1 1 d . . . . .
N1 N 0.2811(3) 0.40075(12) 0.37880(10) 0.0451(5) Uani 1 1 d . . . . .
N3 N 0.3558(2) 0.40470(12) 0.25241(10) 0.0422(4) Uani 1 1 d D . . . .
N2 N 0.1571(2) 0.27246(11) 0.39784(10) 0.0421(4) Uani 1 1 d . . . . .
C26 C 0.4434(3) 0.37880(14) 0.20243(12) 0.0418(5) Uani 1 1 d . . . . .
C12 C 0.2763(3) 0.15820(14) 0.41197(12) 0.0451(5) Uani 1 1 d . . . . .
C31 C 0.5597(3) 0.33389(14) 0.21787(14) 0.0471(6) Uani 1 1 d . . . . .
C13 C 0.2667(3) 0.08611(15) 0.42109(14) 0.0526(6) Uani 1 1 d . . . . .
H13 H 0.350755 0.060526 0.428928 0.063 Uiso 1 1 calc R U . . .
C4 C 0.3469(3) 0.46276(15) 0.36896(12) 0.0486(6) Uani 1 1 d D . . . .
C11 C 0.1500(3) 0.19756(14) 0.40273(12) 0.0423(5) Uani 1 1 d . . . . .
C1 C 0.2548(3) 0.39561(14) 0.44236(12) 0.0453(6) Uani 1 1 d . . . . .
C27 C 0.4122(3) 0.39620(15) 0.13758(12) 0.0458(5) Uani 1 1 d . . . . .
C16 C 0.0166(3) 0.16289(15) 0.39723(14) 0.0488(6) Uani 1 1 d . . . . .
C17 C 0.4242(3) 0.19033(17) 0.40826(15) 0.0547(7) Uani 1 1 d . . . . .
H17A H 0.491485 0.164619 0.435377 0.082 Uiso 1 1 calc R U . . .
H17B H 0.421204 0.238127 0.422351 0.082 Uiso 1 1 calc R U . . .
H17C H 0.454074 0.188679 0.364700 0.082 Uiso 1 1 calc R U . . .
C2 C 0.3057(4) 0.45560(16) 0.47358(13) 0.0535(7) Uani 1 1 d . . . . .
H2 H 0.301513 0.465303 0.517214 0.064 Uiso 1 1 calc R U . . .
C28 C 0.4977(3) 0.36906(17) 0.09046(13) 0.0532(6) Uani 1 1 d . . . . .
H28 H 0.476648 0.380445 0.047695 0.064 Uiso 1 1 calc R U . . .
C3 C 0.3644(4) 0.49858(16) 0.42697(14) 0.0554(7) Uani 1 1 d . . . . .
H3 H 0.406575 0.542292 0.433428 0.067 Uiso 1 1 calc R U . . .
C14 C 0.1354(4) 0.05140(16) 0.41883(16) 0.0583(7) Uani 1 1 d . . . . .
C15 C 0.0130(4) 0.09037(16) 0.40559(15) 0.0569(7) Uani 1 1 d . . . . .
H15 H -0.075477 0.067558 0.402082 0.068 Uiso 1 1 calc R U . . .
C6 C -0.0194(3) 0.34821(17) 0.48678(15) 0.0552(7) Uani 1 1 d . . . . .
H6 H -0.076717 0.306588 0.496010 0.066 Uiso 1 1 calc R U . . .
C30 C 0.6423(3) 0.30877(16) 0.16848(16) 0.0533(6) Uani 1 1 d . . . . .
H30 H 0.719950 0.279556 0.178849 0.064 Uiso 1 1 calc R U . . .
C29 C 0.6139(3) 0.32535(17) 0.10538(16) 0.0558(7) Uani 1 1 d . . . . .
C32 C 0.2882(4) 0.44332(19) 0.11840(14) 0.0618(8) Uani 1 1 d . . . . .
H32A H 0.208010 0.433321 0.144600 0.093 Uiso 1 1 calc R U . . .
H32B H 0.260648 0.435474 0.074065 0.093 Uiso 1 1 calc R U . . .
H32C H 0.316703 0.491263 0.124299 0.093 Uiso 1 1 calc R U . . .
C19 C -0.1202(3) 0.2015(2) 0.37988(19) 0.0663(8) Uani 1 1 d . . . . .
H19A H -0.150469 0.227271 0.416527 0.099 Uiso 1 1 calc R U . . .
H19B H -0.193841 0.168637 0.366765 0.099 Uiso 1 1 calc R U . . .
H19C H -0.103742 0.233304 0.345259 0.099 Uiso 1 1 calc R U . . .
C9 C 0.2438(3) 0.27269(16) 0.53250(13) 0.0532(6) Uani 1 1 d . . . . .
H9 H 0.312585 0.240098 0.514217 0.064 Uiso 1 1 calc R U . . .
C34 C 0.5967(3) 0.30975(19) 0.28542(16) 0.0599(8) Uani 1 1 d . . . . .
H34A H 0.546933 0.338339 0.315265 0.090 Uiso 1 1 calc R U . . .
H34B H 0.698763 0.313712 0.293900 0.090 Uiso 1 1 calc R U . . .
H34C H 0.567886 0.261829 0.290114 0.090 Uiso 1 1 calc R U . . .
C8 C 0.1373(4) 0.2267(2) 0.56746(18) 0.0722(9) Uani 1 1 d . . . . .
H8A H 0.067318 0.255718 0.587208 0.108 Uiso 1 1 calc R U . . .
H8B H 0.188442 0.199657 0.599893 0.108 Uiso 1 1 calc R U . . .
H8C H 0.089363 0.195707 0.537233 0.108 Uiso 1 1 calc R U . . .
C5 C -0.0958(4) 0.3871(2) 0.43151(18) 0.0699(9) Uani 1 1 d . . . . .
H5A H -0.044375 0.429496 0.422919 0.105 Uiso 1 1 calc R U . . .
H5B H -0.192255 0.398384 0.442871 0.105 Uiso 1 1 calc R U . . .
H5C H -0.098896 0.358120 0.393856 0.105 Uiso 1 1 calc R U . . .
C21 C 0.3094(15) 0.5494(6) 0.2588(8) 0.0558(12) Uani 0.330(8) 1 d D U P A 1
H21 H 0.332156 0.556956 0.213750 0.067 Uiso 0.330(8) 1 calc R U P A 1
C33 C 0.7061(4) 0.2960(3) 0.0534(2) 0.0808(11) Uani 1 1 d . . . . .
H33A H 0.678641 0.248386 0.044596 0.121 Uiso 1 1 calc R U . . .
H33B H 0.805718 0.297563 0.067555 0.121 Uiso 1 1 calc R U . . .
H33C H 0.692319 0.323405 0.014980 0.121 Uiso 1 1 calc R U . . .
C18 C 0.1283(5) -0.02733(19) 0.4280(2) 0.0869(12) Uani 1 1 d . . . . .
H18A H 0.115170 -0.049699 0.386927 0.130 Uiso 1 1 calc R U . . .
H18B H 0.048895 -0.038679 0.454215 0.130 Uiso 1 1 calc R U . . .
H18C H 0.216514 -0.043400 0.448716 0.130 Uiso 1 1 calc R U . . .
C10 C 0.3328(5) 0.3181(2) 0.57879(16) 0.0702(9) Uani 1 1 d . . . . .
H10A H 0.404729 0.342611 0.555747 0.105 Uiso 1 1 calc R U . . .
H10B H 0.378910 0.289161 0.611209 0.105 Uiso 1 1 calc R U . . .
H10C H 0.271105 0.351290 0.598703 0.105 Uiso 1 1 calc R U . . .
C7 C -0.0117(4) 0.3936(2) 0.54740(17) 0.0769(10) Uani 1 1 d . . . . .
H7A H 0.026621 0.366412 0.582926 0.115 Uiso 1 1 calc R U . . .
H7B H -0.106569 0.409671 0.556608 0.115 Uiso 1 1 calc R U . . .
H7C H 0.049839 0.433064 0.540693 0.115 Uiso 1 1 calc R U . . .
C23 C 0.604(3) 0.5471(12) 0.2224(8) 0.070(5) Uani 0.330(8) 1 d D . P A 1
H23A H 0.688874 0.575411 0.228066 0.106 Uiso 0.330(8) 1 calc R U P A 1
H23B H 0.519889 0.576095 0.225319 0.106 Uiso 0.330(8) 1 calc R U P A 1
H23C H 0.603075 0.525044 0.181015 0.106 Uiso 0.330(8) 1 calc R U P A 1
C20 C 0.1481(17) 0.5381(8) 0.2611(9) 0.063(3) Uani 0.330(8) 1 d D . P A 1
H20A H 0.122342 0.531630 0.304826 0.095 Uiso 0.330(8) 1 calc R U P A 1
H20B H 0.121352 0.497308 0.236448 0.095 Uiso 0.330(8) 1 calc R U P A 1
H20C H 0.098535 0.578212 0.243352 0.095 Uiso 0.330(8) 1 calc R U P A 1
C24 C 0.6033(10) 0.4864(6) 0.2792(4) 0.0496(19) Uani 0.330(8) 1 d D . P A 1
H24 H 0.656491 0.444039 0.268057 0.059 Uiso 0.330(8) 1 calc R U P A 1
C22 C 0.3565(19) 0.6156(7) 0.2969(9) 0.076(4) Uani 0.330(8) 1 d D . P A 1
H22A H 0.312346 0.656081 0.277193 0.114 Uiso 0.330(8) 1 calc R U P A 1
H22B H 0.459417 0.620115 0.296769 0.114 Uiso 0.330(8) 1 calc R U P A 1
H22C H 0.326801 0.611561 0.340346 0.114 Uiso 0.330(8) 1 calc R U P A 1
C25 C 0.6744(14) 0.5268(8) 0.3356(5) 0.076(4) Uani 0.330(8) 1 d D . P A 1
H25A H 0.653764 0.503774 0.375197 0.114 Uiso 0.330(8) 1 calc R U P A 1
H25B H 0.637028 0.573606 0.336092 0.114 Uiso 0.330(8) 1 calc R U P A 1
H25C H 0.776741 0.528216 0.330932 0.114 Uiso 0.330(8) 1 calc R U P A 1
P0 P 0.3795(4) 0.48240(17) 0.28729(17) 0.0408(5) Uani 0.670(8) 1 d D U P A 2
C21A C 0.2559(8) 0.5523(3) 0.2599(3) 0.0556(11) Uani 0.670(8) 1 d D U P A 2
H21A H 0.270244 0.559570 0.214074 0.067 Uiso 0.670(8) 1 calc R U P A 2
C23A C 0.6192(15) 0.5290(7) 0.2155(4) 0.095(4) Uani 0.670(8) 1 d D . P A 2
H23D H 0.557882 0.560062 0.190615 0.142 Uiso 0.670(8) 1 calc R U P A 2
H23E H 0.619405 0.483755 0.195493 0.142 Uiso 0.670(8) 1 calc R U P A 2
H23F H 0.715490 0.547342 0.217998 0.142 Uiso 0.670(8) 1 calc R U P A 2
C20A C 0.1011(8) 0.5294(5) 0.2667(6) 0.075(2) Uani 0.670(8) 1 d D . P A 2
H20D H 0.083353 0.487570 0.242061 0.112 Uiso 0.670(8) 1 calc R U P A 2
H20E H 0.037437 0.565783 0.251177 0.112 Uiso 0.670(8) 1 calc R U P A 2
H20F H 0.084304 0.520304 0.311090 0.112 Uiso 0.670(8) 1 calc R U P A 2
C24A C 0.5595(6) 0.5219(3) 0.2874(2) 0.0558(12) Uani 0.670(8) 1 d D . P A 2
H24A H 0.553461 0.568985 0.305848 0.067 Uiso 0.670(8) 1 calc R U P A 2
C22A C 0.2843(10) 0.6226(3) 0.2940(5) 0.0763(19) Uani 0.670(8) 1 d D . P A 2
H22D H 0.286904 0.615568 0.339705 0.114 Uiso 0.670(8) 1 calc R U P A 2
H22E H 0.208599 0.654861 0.282167 0.114 Uiso 0.670(8) 1 calc R U P A 2
H22F H 0.375005 0.641135 0.281515 0.114 Uiso 0.670(8) 1 calc R U P A 2
C25A C 0.6785(6) 0.4823(4) 0.3241(3) 0.0733(16) Uani 0.670(8) 1 d D . P A 2
H25D H 0.760684 0.512321 0.330814 0.110 Uiso 0.670(8) 1 calc R U P A 2
H25E H 0.705287 0.442020 0.299854 0.110 Uiso 0.670(8) 1 calc R U P A 2
H25F H 0.644588 0.467659 0.364937 0.110 Uiso 0.670(8) 1 calc R U P A 2

loop_
_atom_site_aniso_label
_atom_site_aniso_U_11
_atom_site_aniso_U_22
_atom_site_aniso_U_33
_atom_site_aniso_U_23
_atom_site_aniso_U_13
_atom_site_aniso_U_12
In1 0.04554(10) 0.03929(10) 0.03499(9) -0.00041(6) 0.00610(6) -0.00416(6)
P002 0.0487(3) 0.0407(3) 0.0361(3) 0.0036(2) 0.0110(2) 0.0001(3)
Cl2 0.0922(5) 0.0470(4) 0.0501(4) -0.0083(3) 0.0169(3) -0.0011(3)
P004 0.0502(16) 0.0368(14) 0.0358(7) 0.0038(10) 0.0057(12) -0.0037(11)
Cl1 0.0513(4) 0.0943(6) 0.0686(5) 0.0170(4) -0.0079(3) -0.0064(4)
N1 0.0597(13) 0.0422(11) 0.0338(9) -0.0019(8) 0.0070(9) -0.0120(10)
N3 0.0463(11) 0.0429(11) 0.0381(10) 0.0043(8) 0.0101(8) -0.0038(9)
N2 0.0506(11) 0.0382(10) 0.0381(10) 0.0028(8) 0.0095(8) -0.0029(9)
C26 0.0417(12) 0.0430(13) 0.0413(12) 0.0028(10) 0.0076(9) -0.0023(10)
C12 0.0537(14) 0.0443(13) 0.0381(12) 0.0002(10) 0.0114(10) 0.0000(11)
C31 0.0416(13) 0.0451(14) 0.0551(15) 0.0067(11) 0.0065(11) -0.0003(10)
C13 0.0684(17) 0.0423(14) 0.0481(14) 0.0009(11) 0.0159(12) 0.0079(13)
C4 0.0626(16) 0.0452(14) 0.0384(12) 0.0015(10) 0.0075(11) -0.0140(12)
C11 0.0515(13) 0.0399(12) 0.0362(11) 0.0024(9) 0.0098(10) -0.0023(10)
C1 0.0566(14) 0.0452(13) 0.0347(11) -0.0009(10) 0.0101(10) -0.0054(11)
C27 0.0489(13) 0.0475(14) 0.0415(12) 0.0001(11) 0.0062(10) 0.0028(11)
C16 0.0537(15) 0.0479(14) 0.0451(13) -0.0007(11) 0.0076(11) -0.0058(11)
C17 0.0518(15) 0.0600(17) 0.0529(15) 0.0048(13) 0.0102(12) 0.0019(13)
C2 0.0722(18) 0.0508(15) 0.0382(12) -0.0049(11) 0.0104(12) -0.0070(13)
C28 0.0585(16) 0.0612(17) 0.0406(13) -0.0013(12) 0.0101(11) 0.0014(13)
C3 0.0741(19) 0.0462(15) 0.0463(14) -0.0041(12) 0.0060(13) -0.0150(14)
C14 0.078(2) 0.0398(14) 0.0586(16) 0.0005(12) 0.0170(15) -0.0036(14)
C15 0.0655(18) 0.0483(15) 0.0575(16) -0.0007(13) 0.0105(13) -0.0155(13)
C6 0.0571(16) 0.0568(16) 0.0531(15) 0.0052(13) 0.0178(13) 0.0085(13)
C30 0.0443(14) 0.0481(15) 0.0680(18) 0.0021(13) 0.0084(12) 0.0034(11)
C29 0.0520(15) 0.0564(17) 0.0601(17) -0.0092(13) 0.0165(13) 0.0008(13)
C32 0.0712(19) 0.069(2) 0.0448(15) 0.0013(14) -0.0004(13) 0.0193(16)
C19 0.0501(16) 0.069(2) 0.080(2) 0.0034(18) 0.0017(15) -0.0066(15)
C9 0.0644(17) 0.0545(16) 0.0413(13) 0.0082(12) 0.0099(12) 0.0042(13)
C34 0.0549(16) 0.0628(18) 0.0616(18) 0.0205(15) -0.0002(13) 0.0026(14)
C8 0.087(2) 0.070(2) 0.0610(19) 0.0238(17) 0.0121(17) -0.0022(18)
C5 0.070(2) 0.070(2) 0.070(2) -0.0002(17) 0.0047(16) 0.0202(17)
C21 0.074(3) 0.0420(17) 0.0517(18) 0.0040(14) 0.011(3) 0.006(3)
C33 0.072(2) 0.097(3) 0.075(2) -0.020(2) 0.0236(18) 0.016(2)
C18 0.111(3) 0.0440(18) 0.108(3) 0.0045(19) 0.023(3) -0.0041(19)
C10 0.086(2) 0.075(2) 0.0487(16) 0.0058(15) -0.0046(16) 0.0012(18)
C7 0.085(2) 0.085(3) 0.0616(19) -0.0075(18) 0.0220(17) 0.025(2)
C23 0.102(10) 0.057(7) 0.054(5) -0.001(5) 0.023(5) -0.019(6)
C20 0.075(4) 0.052(6) 0.064(7) -0.001(5) 0.017(6) 0.010(4)
C24 0.056(4) 0.052(5) 0.042(4) -0.008(3) 0.016(3) -0.012(3)
C22 0.104(9) 0.045(5) 0.079(7) -0.004(4) 0.002(9) 0.004(6)
C25 0.092(8) 0.081(9) 0.055(4) -0.018(5) 0.008(4) -0.032(6)
P0 0.0498(12) 0.0363(10) 0.0367(4) 0.0032(6) 0.0077(8) -0.0027(8)
C21A 0.074(3) 0.0417(15) 0.0516(17) 0.0045(13) 0.011(3) 0.006(3)
C23A 0.116(7) 0.113(10) 0.058(3) -0.002(4) 0.027(3) -0.070(6)
C20A 0.070(3) 0.063(4) 0.092(5) 0.006(3) 0.016(4) 0.011(3)
C24A 0.062(2) 0.053(3) 0.054(2) -0.0005(19) 0.0156(18) -0.011(2)
C22A 0.104(5) 0.041(2) 0.084(4) -0.005(2) 0.000(5) 0.013(3)
C25A 0.055(3) 0.080(4) 0.085(4) 0.004(3) 0.008(2) -0.008(3)

loop_
_atom_type_symbol
_atom_type_description
_atom_type_scat_dispersion_real
_atom_type_scat_dispersion_imag
_atom_type_scat_source
C C 0.0181 0.0091 'International Tables Vol C Tables 4.2.6.8 and 6.1.1.4'
H H 0.0000 0.0000 'International Tables Vol C Tables 4.2.6.8 and 6.1.1.4'
Cl Cl 0.3639 0.7018 'International Tables Vol C Tables 4.2.6.8 and 6.1.1.4'
In In 0.0822 5.0449 'International Tables Vol C Tables 4.2.6.8 and 6.1.1.4'
N N 0.0311 0.0180 'International Tables Vol C Tables 4.2.6.8 and 6.1.1.4'
P P 0.2955 0.4335 'International Tables Vol C Tables 4.2.6.8 and 6.1.1.4'

loop_
_geom_angle_atom_site_label_1
_geom_angle_atom_site_label_2
_geom_angle_atom_site_label_3
_geom_angle
_geom_angle_site_symmetry_1
_geom_angle_site_symmetry_3
_geom_angle_publ_flag
Cl2 In1 Cl1 101.71(4) . . y
N1 In1 Cl2 144.53(7) . . y
N1 In1 Cl1 113.76(7) . . y
N1 In1 N3 76.12(8) . . y
N1 In1 N2 76.21(8) . . y
N3 In1 Cl2 98.58(6) . . y
N3 In1 Cl1 101.13(6) . . y
N2 In1 Cl2 95.06(6) . . y
N2 In1 Cl1 103.87(6) . . y
N2 In1 N3 148.34(8) . . y
N2 P002 C1 103.43(11) . . ?
N2 P002 C6 114.40(14) . . ?
N2 P002 C9 112.85(13) . . ?
C1 P002 C6 106.05(14) . . ?
C1 P002 C9 112.53(14) . . ?
C6 P002 C9 107.45(14) . . ?
N3 P004 C4 105.2(4) . . ?
N3 P004 C21 111.1(6) . . ?
N3 P004 C24 113.1(5) . . ?
C4 P004 C21 101.0(6) . . ?
C4 P004 C24 117.0(5) . . ?
C24 P004 C21 108.7(6) . . ?
C4 N1 In1 125.59(17) . . ?
C4 N1 C1 108.1(2) . . ?
C1 N1 In1 126.03(18) . . ?
P004 N3 In1 119.2(3) . . ?
C26 N3 In1 118.98(16) . . ?
C26 N3 P004 116.4(3) . . ?
C26 N3 P0 123.8(2) . . ?
P0 N3 In1 115.65(15) . . ?
P002 N2 In1 117.78(11) . . ?
C11 N2 In1 122.33(16) . . ?
C11 N2 P002 118.77(17) . . ?
C31 C26 N3 119.8(2) . . ?
C31 C26 C27 119.3(2) . . ?
C27 C26 N3 120.9(2) . . ?
C13 C12 C11 119.4(3) . . ?
C13 C12 C17 118.2(3) . . ?
C11 C12 C17 122.3(3) . . ?
C26 C31 C34 122.9(3) . . ?
C30 C31 C26 118.8(3) . . ?
C30 C31 C34 118.2(3) . . ?
C12 C13 H13 119.0 . . ?
C14 C13 C12 122.0(3) . . ?
C14 C13 H13 119.0 . . ?
N1 C4 P004 112.3(3) . . ?
N1 C4 C3 109.7(2) . . ?
N1 C4 P0 115.1(2) . . ?
C3 C4 P004 137.3(3) . . ?
C3 C4 P0 135.0(2) . . ?
C12 C11 N2 120.3(2) . . ?
C12 C11 C16 119.2(3) . . ?
C16 C11 N2 120.5(2) . . ?
N1 C1 P002 114.10(19) . . ?
N1 C1 C2 109.0(2) . . ?
C2 C1 P002 136.8(2) . . ?
C26 C27 C32 121.4(2) . . ?
C28 C27 C26 119.2(3) . . ?
C28 C27 C32 119.3(3) . . ?
C11 C16 C19 121.5(3) . . ?
C15 C16 C11 118.9(3) . . ?
C15 C16 C19 119.5(3) . . ?
C12 C17 H17A 109.5 . . ?
C12 C17 H17B 109.5 . . ?
C12 C17 H17C 109.5 . . ?
H17A C17 H17B 109.5 . . ?
H17A C17 H17C 109.5 . . ?
H17B C17 H17C 109.5 . . ?
C1 C2 H2 126.5 . . ?
C1 C2 C3 107.1(2) . . ?
C3 C2 H2 126.5 . . ?
C27 C28 H28 119.1 . . ?
C27 C28 C29 121.8(3) . . ?
C29 C28 H28 119.1 . . ?
C4 C3 C2 106.2(2) . . ?
C4 C3 H3 126.9 . . ?
C2 C3 H3 126.9 . . ?
C13 C14 C18 120.8(3) . . ?
C15 C14 C13 117.7(3) . . ?
C15 C14 C18 121.5(3) . . ?
C16 C15 H15 118.8 . . ?
C14 C15 C16 122.5(3) . . ?
C14 C15 H15 118.8 . . ?
P002 C6 H6 107.8 . . ?
C5 C6 P002 110.2(2) . . ?
C5 C6 H6 107.8 . . ?
C5 C6 C7 110.6(3) . . ?
C7 C6 P002 112.4(2) . . ?
C7 C6 H6 107.8 . . ?
C31 C30 H30 118.7 . . ?
C29 C30 C31 122.6(3) . . ?
C29 C30 H30 118.7 . . ?
C28 C29 C33 121.2(3) . . ?
C30 C29 C28 118.2(3) . . ?
C30 C29 C33 120.6(3) . . ?
C27 C32 H32A 109.5 . . ?
C27 C32 H32B 109.5 . . ?
C27 C32 H32C 109.5 . . ?
H32A C32 H32B 109.5 . . ?
H32A C32 H32C 109.5 . . ?
H32B C32 H32C 109.5 . . ?
C16 C19 H19A 109.5 . . ?
C16 C19 H19B 109.5 . . ?
C16 C19 H19C 109.5 . . ?
H19A C19 H19B 109.5 . . ?
H19A C19 H19C 109.5 . . ?
H19B C19 H19C 109.5 . . ?
P002 C9 H9 105.3 . . ?
C8 C9 P002 112.6(2) . . ?
C8 C9 H9 105.3 . . ?
C10 C9 P002 115.5(2) . . ?
C10 C9 H9 105.3 . . ?
C10 C9 C8 111.9(3) . . ?
C31 C34 H34A 109.5 . . ?
C31 C34 H34B 109.5 . . ?
C31 C34 H34C 109.5 . . ?
H34A C34 H34B 109.5 . . ?
H34A C34 H34C 109.5 . . ?
H34B C34 H34C 109.5 . . ?
C9 C8 H8A 109.5 . . ?
C9 C8 H8B 109.5 . . ?
C9 C8 H8C 109.5 . . ?
H8A C8 H8B 109.5 . . ?
H8A C8 H8C 109.5 . . ?
H8B C8 H8C 109.5 . . ?
C6 C5 H5A 109.5 . . ?
C6 C5 H5B 109.5 . . ?
C6 C5 H5C 109.5 . . ?
H5A C5 H5B 109.5 . . ?
H5A C5 H5C 109.5 . . ?
H5B C5 H5C 109.5 . . ?
P004 C21 H21 107.6 . . ?
C20 C21 P004 111.1(9) . . ?
C20 C21 H21 107.6 . . ?
C20 C21 C22 111.0(11) . . ?
C22 C21 P004 111.6(10) . . ?
C22 C21 H21 107.6 . . ?
C29 C33 H33A 109.5 . . ?
C29 C33 H33B 109.5 . . ?
C29 C33 H33C 109.5 . . ?
H33A C33 H33B 109.5 . . ?
H33A C33 H33C 109.5 . . ?
H33B C33 H33C 109.5 . . ?
C14 C18 H18A 109.5 . . ?
C14 C18 H18B 109.5 . . ?
C14 C18 H18C 109.5 . . ?
H18A C18 H18B 109.5 . . ?
H18A C18 H18C 109.5 . . ?
H18B C18 H18C 109.5 . . ?
C9 C10 H10A 109.5 . . ?
C9 C10 H10B 109.5 . . ?
C9 C10 H10C 109.5 . . ?
H10A C10 H10B 109.5 . . ?
H10A C10 H10C 109.5 . . ?
H10B C10 H10C 109.5 . . ?
C6 C7 H7A 109.5 . . ?
C6 C7 H7B 109.5 . . ?
C6 C7 H7C 109.5 . . ?
H7A C7 H7B 109.5 . . ?
H7A C7 H7C 109.5 . . ?
H7B C7 H7C 109.5 . . ?
H23A C23 H23B 109.5 . . ?
H23A C23 H23C 109.5 . . ?
H23B C23 H23C 109.5 . . ?
C24 C23 H23A 109.5 . . ?
C24 C23 H23B 109.5 . . ?
C24 C23 H23C 109.5 . . ?
C21 C20 H20A 109.5 . . ?
C21 C20 H20B 109.5 . . ?
C21 C20 H20C 109.5 . . ?
H20A C20 H20B 109.5 . . ?
H20A C20 H20C 109.5 . . ?
H20B C20 H20C 109.5 . . ?
P004 C24 H24 113.1 . . ?
C23 C24 P004 102.3(11) . . ?
C23 C24 H24 113.1 . . ?
C25 C24 P004 113.7(8) . . ?
C25 C24 C23 100.4(11) . . ?
C25 C24 H24 113.1 . . ?
C21 C22 H22A 109.5 . . ?
C21 C22 H22B 109.5 . . ?
C21 C22 H22C 109.5 . . ?
H22A C22 H22B 109.5 . . ?
H22A C22 H22C 109.5 . . ?
H22B C22 H22C 109.5 . . ?
C24 C25 H25A 109.5 . . ?
C24 C25 H25B 109.5 . . ?
C24 C25 H25C 109.5 . . ?
H25A C25 H25B 109.5 . . ?
H25A C25 H25C 109.5 . . ?
H25B C25 H25C 109.5 . . ?
N3 P0 C4 101.8(2) . . ?
N3 P0 C21A 116.3(3) . . ?
N3 P0 C24A 118.2(3) . . ?
C4 P0 C21A 108.8(3) . . ?
C4 P0 C24A 106.0(3) . . ?
C24A P0 C21A 105.0(3) . . ?
P0 C21A H21A 107.4 . . ?
C20A C21A P0 110.2(5) . . ?
C20A C21A H21A 107.4 . . ?
C20A C21A C22A 110.8(6) . . ?
C22A C21A P0 113.5(5) . . ?
C22A C21A H21A 107.4 . . ?
H23D C23A H23E 109.5 . . ?
H23D C23A H23F 109.5 . . ?
H23E C23A H23F 109.5 . . ?
C24A C23A H23D 109.5 . . ?
C24A C23A H23E 109.5 . . ?
C24A C23A H23F 109.5 . . ?
C21A C20A H20D 109.5 . . ?
C21A C20A H20E 109.5 . . ?
C21A C20A H20F 109.5 . . ?
H20D C20A H20E 109.5 . . ?
H20D C20A H20F 109.5 . . ?
H20E C20A H20F 109.5 . . ?
P0 C24A H24A 108.2 . . ?
C23A C24A P0 112.2(5) . . ?
C23A C24A H24A 108.2 . . ?
C25A C24A P0 116.1(4) . . ?
C25A C24A C23A 103.7(7) . . ?
C25A C24A H24A 108.2 . . ?
C21A C22A H22D 109.5 . . ?
C21A C22A H22E 109.5 . . ?
C21A C22A H22F 109.5 . . ?
H22D C22A H22E 109.5 . . ?
H22D C22A H22F 109.5 . . ?
H22E C22A H22F 109.5 . . ?
C24A C25A H25D 109.5 . . ?
C24A C25A H25E 109.5 . . ?
C24A C25A H25F 109.5 . . ?
H25D C25A H25E 109.5 . . ?
H25D C25A H25F 109.5 . . ?
H25E C25A H25F 109.5 . . ?

loop_
_geom_bond_atom_site_label_1
_geom_bond_atom_site_label_2
_geom_bond_distance
_geom_bond_site_symmetry_2
_geom_bond_publ_flag
In1 Cl2 2.3766(7) . y
In1 Cl1 2.3801(8) . y
In1 N1 2.161(2) . y
In1 N3 2.298(2) . y
In1 N2 2.283(2) . y
P002 N2 1.623(2) . ?
P002 C1 1.782(3) . ?
P002 C6 1.835(3) . ?
P002 C9 1.839(3) . ?
P004 N3 1.534(8) . ?
P004 C4 1.824(8) . ?
P004 C21 1.856(11) . ?
P004 C24 1.834(9) . ?
N1 C4 1.353(3) . ?
N1 C1 1.359(3) . ?
N3 C26 1.435(3) . ?
N3 P0 1.663(4) . ?
N2 C11 1.436(3) . ?
C26 C31 1.406(4) . ?
C26 C27 1.410(4) . ?
C12 C13 1.394(4) . ?
C12 C11 1.400(4) . ?
C12 C17 1.509(4) . ?
C31 C30 1.393(4) . ?
C31 C34 1.507(4) . ?
C13 H13 0.9300 . ?
C13 C14 1.387(5) . ?
C4 C3 1.392(4) . ?
C4 P0 1.780(4) . ?
C11 C16 1.404(4) . ?
C1 C2 1.391(4) . ?
C27 C28 1.388(4) . ?
C27 C32 1.503(4) . ?
C16 C15 1.397(4) . ?
C16 C19 1.500(5) . ?
C17 H17A 0.9600 . ?
C17 H17B 0.9600 . ?
C17 H17C 0.9600 . ?
C2 H2 0.9300 . ?
C2 C3 1.399(4) . ?
C28 H28 0.9300 . ?
C28 C29 1.389(4) . ?
C3 H3 0.9300 . ?
C14 C15 1.377(5) . ?
C14 C18 1.518(4) . ?
C15 H15 0.9300 . ?
C6 H6 0.9800 . ?
C6 C5 1.522(5) . ?
C6 C7 1.531(5) . ?
C30 H30 0.9300 . ?
C30 C29 1.367(5) . ?
C29 C33 1.516(4) . ?
C32 H32A 0.9600 . ?
C32 H32B 0.9600 . ?
C32 H32C 0.9600 . ?
C19 H19A 0.9600 . ?
C19 H19B 0.9600 . ?
C19 H19C 0.9600 . ?
C9 H9 0.9800 . ?
C9 C8 1.530(5) . ?
C9 C10 1.517(5) . ?
C34 H34A 0.9600 . ?
C34 H34B 0.9600 . ?
C34 H34C 0.9600 . ?
C8 H8A 0.9600 . ?
C8 H8B 0.9600 . ?
C8 H8C 0.9600 . ?
C5 H5A 0.9600 . ?
C5 H5B 0.9600 . ?
C5 H5C 0.9600 . ?
C21 H21 0.9800 . ?
C21 C20 1.515(13) . ?
C21 C22 1.547(13) . ?
C33 H33A 0.9600 . ?
C33 H33B 0.9600 . ?
C33 H33C 0.9600 . ?
C18 H18A 0.9600 . ?
C18 H18B 0.9600 . ?
C18 H18C 0.9600 . ?
C10 H10A 0.9600 . ?
C10 H10B 0.9600 . ?
C10 H10C 0.9600 . ?
C7 H7A 0.9600 . ?
C7 H7B 0.9600 . ?
C7 H7C 0.9600 . ?
C23 H23A 0.9600 . ?
C23 H23B 0.9600 . ?
C23 H23C 0.9600 . ?
C23 C24 1.658(15) . ?
C20 H20A 0.9600 . ?
C20 H20B 0.9600 . ?
C20 H20C 0.9600 . ?
C24 H24 0.9800 . ?
C24 C25 1.532(11) . ?
C22 H22A 0.9600 . ?
C22 H22B 0.9600 . ?
C22 H22C 0.9600 . ?
C25 H25A 0.9600 . ?
C25 H25B 0.9600 . ?
C25 H25C 0.9600 . ?
P0 C21A 1.836(6) . ?
P0 C24A 1.834(5) . ?
C21A H21A 0.9800 . ?
C21A C20A 1.515(8) . ?
C21A C22A 1.537(7) . ?
C23A H23D 0.9600 . ?
C23A H23E 0.9600 . ?
C23A H23F 0.9600 . ?
C23A C24A 1.623(9) . ?
C20A H20D 0.9600 . ?
C20A H20E 0.9600 . ?
C20A H20F 0.9600 . ?
C24A H24A 0.9800 . ?
C24A C25A 1.519(8) . ?
C22A H22D 0.9600 . ?
C22A H22E 0.9600 . ?
C22A H22F 0.9600 . ?
C25A H25D 0.9600 . ?
C25A H25E 0.9600 . ?
C25A H25F 0.9600 . ?

loop_
_geom_torsion_atom_site_label_1
_geom_torsion_atom_site_label_2
_geom_torsion_atom_site_label_3
_geom_torsion_atom_site_label_4
_geom_torsion
_geom_torsion_site_symmetry_1
_geom_torsion_site_symmetry_2
_geom_torsion_site_symmetry_3
_geom_torsion_site_symmetry_4
_geom_torsion_publ_flag
In1 N1 C4 P004 -13.7(4) . . . . ?
In1 N1 C4 C3 174.4(2) . . . . ?
In1 N1 C4 P0 -1.6(4) . . . . ?
In1 N1 C1 P002 2.6(3) . . . . ?
In1 N1 C1 C2 -174.4(2) . . . . ?
In1 N3 C26 C31 -68.4(3) . . . . ?
In1 N3 C26 C27 109.8(2) . . . . ?
In1 N3 P0 C4 24.6(3) . . . . ?
In1 N3 P0 C21A -93.4(3) . . . . ?
In1 N3 P0 C24A 140.2(2) . . . . ?
In1 N2 C11 C12 81.1(3) . . . . ?
In1 N2 C11 C16 -97.8(3) . . . . ?
P002 N2 C11 C12 -86.5(3) . . . . ?
P002 N2 C11 C16 94.5(3) . . . . ?
P002 C1 C2 C3 -175.8(3) . . . . ?
P004 N3 C26 C31 85.4(4) . . . . ?
P004 N3 C26 C27 -96.4(4) . . . . ?
P004 C4 C3 C2 -169.0(4) . . . . ?
N1 C4 C3 C2 -0.1(4) . . . . ?
N1 C4 P0 N3 -15.2(3) . . . . ?
N1 C4 P0 C21A 108.1(4) . . . . ?
N1 C4 P0 C24A -139.4(3) . . . . ?
N1 C1 C2 C3 0.2(4) . . . . ?
N3 P004 C4 N1 4.7(5) . . . . ?
N3 P004 C4 C3 173.5(4) . . . . ?
N3 P004 C21 C20 51.8(11) . . . . ?
N3 P004 C21 C22 176.3(10) . . . . ?
N3 P004 C24 C23 100.5(10) . . . . ?
N3 P004 C24 C25 -152.3(10) . . . . ?
N3 C26 C31 C30 179.3(2) . . . . ?
N3 C26 C31 C34 1.2(4) . . . . ?
N3 C26 C27 C28 -178.8(3) . . . . ?
N3 C26 C27 C32 1.1(4) . . . . ?
N3 P0 C21A C20A 55.3(6) . . . . ?
N3 P0 C21A C22A -179.8(5) . . . . ?
N3 P0 C24A C23A 55.4(7) . . . . ?
N3 P0 C24A C25A -63.6(6) . . . . ?
N2 P002 C1 N1 9.0(2) . . . . ?
N2 P002 C1 C2 -175.2(3) . . . . ?
N2 P002 C6 C5 -54.1(3) . . . . ?
N2 P002 C6 C7 -178.1(2) . . . . ?
N2 P002 C9 C8 -86.8(3) . . . . ?
N2 P002 C9 C10 143.0(2) . . . . ?
N2 C11 C16 C15 -176.7(2) . . . . ?
N2 C11 C16 C19 6.0(4) . . . . ?
C26 N3 P0 C4 -140.8(2) . . . . ?
C26 N3 P0 C21A 101.2(3) . . . . ?
C26 N3 P0 C24A -25.2(4) . . . . ?
C26 C31 C30 C29 -0.8(5) . . . . ?
C26 C27 C28 C29 -0.3(5) . . . . ?
C12 C13 C14 C15 1.5(4) . . . . ?
C12 C13 C14 C18 179.1(3) . . . . ?
C12 C11 C16 C15 4.4(4) . . . . ?
C12 C11 C16 C19 -173.0(3) . . . . ?
C31 C26 C27 C28 -0.5(4) . . . . ?
C31 C26 C27 C32 179.3(3) . . . . ?
C31 C30 C29 C28 0.0(5) . . . . ?
C31 C30 C29 C33 -179.3(3) . . . . ?
C13 C12 C11 N2 175.5(2) . . . . ?
C13 C12 C11 C16 -5.5(4) . . . . ?
C13 C14 C15 C16 -2.7(5) . . . . ?
C4 P004 N3 In1 4.6(4) . . . . ?
C4 P004 N3 C26 -149.2(3) . . . . ?
C4 P004 C21 C20 -59.4(10) . . . . ?
C4 P004 C21 C22 65.1(11) . . . . ?
C4 P004 C24 C23 -137.0(9) . . . . ?
C4 P004 C24 C25 -29.7(11) . . . . ?
C4 N1 C1 P002 176.7(2) . . . . ?
C4 N1 C1 C2 -0.3(3) . . . . ?
C4 P0 C21A C20A -58.9(6) . . . . ?
C4 P0 C21A C22A 66.0(6) . . . . ?
C4 P0 C24A C23A 168.7(7) . . . . ?
C4 P0 C24A C25A 49.7(5) . . . . ?
C11 C12 C13 C14 2.6(4) . . . . ?
C11 C16 C15 C14 -0.2(5) . . . . ?
C1 P002 N2 In1 -16.19(16) . . . . ?
C1 P002 N2 C11 152.0(2) . . . . ?
C1 P002 C6 C5 59.2(3) . . . . ?
C1 P002 C6 C7 -64.8(3) . . . . ?
C1 P002 C9 C8 156.6(2) . . . . ?
C1 P002 C9 C10 26.4(3) . . . . ?
C1 N1 C4 P004 172.1(3) . . . . ?
C1 N1 C4 C3 0.2(4) . . . . ?
C1 N1 C4 P0 -175.8(2) . . . . ?
C1 C2 C3 C4 -0.1(4) . . . . ?
C27 C26 C31 C30 1.0(4) . . . . ?
C27 C26 C31 C34 -177.0(3) . . . . ?
C27 C28 C29 C30 0.5(5) . . . . ?
C27 C28 C29 C33 179.9(3) . . . . ?
C17 C12 C13 C14 -173.6(3) . . . . ?
C17 C12 C11 N2 -8.4(4) . . . . ?
C17 C12 C11 C16 170.5(3) . . . . ?
C3 C4 P0 N3 170.1(3) . . . . ?
C3 C4 P0 C21A -66.6(5) . . . . ?
C3 C4 P0 C24A 45.9(5) . . . . ?
C6 P002 N2 In1 98.68(15) . . . . ?
C6 P002 N2 C11 -93.2(2) . . . . ?
C6 P002 C1 N1 -111.7(2) . . . . ?
C6 P002 C1 C2 64.1(4) . . . . ?
C6 P002 C9 C8 40.2(3) . . . . ?
C6 P002 C9 C10 -89.9(3) . . . . ?
C32 C27 C28 C29 179.9(3) . . . . ?
C19 C16 C15 C14 177.2(3) . . . . ?
C9 P002 N2 In1 -138.07(14) . . . . ?
C9 P002 N2 C11 30.1(2) . . . . ?
C9 P002 C1 N1 131.1(2) . . . . ?
C9 P002 C1 C2 -53.1(4) . . . . ?
C9 P002 C6 C5 179.8(3) . . . . ?
C9 P002 C6 C7 55.8(3) . . . . ?
C34 C31 C30 C29 177.4(3) . . . . ?
C21 P004 N3 In1 -104.0(6) . . . . ?
C21 P004 N3 C26 102.3(6) . . . . ?
C21 P004 C4 N1 120.5(5) . . . . ?
C21 P004 C4 C3 -70.8(7) . . . . ?
C21 P004 C24 C23 -23.4(11) . . . . ?
C21 P004 C24 C25 83.8(11) . . . . ?
C18 C14 C15 C16 179.7(3) . . . . ?
C24 P004 N3 In1 133.5(4) . . . . ?
C24 P004 N3 C26 -20.3(6) . . . . ?
C24 P004 C4 N1 -121.8(5) . . . . ?
C24 P004 C4 C3 47.0(7) . . . . ?
C24 P004 C21 C20 176.9(9) . . . . ?
C24 P004 C21 C22 -58.6(12) . . . . ?
P0 N3 C26 C31 96.5(3) . . . . ?
P0 N3 C26 C27 -85.3(3) . . . . ?
P0 C4 C3 C2 174.8(3) . . . . ?
C21A P0 C24A C23A -76.3(8) . . . . ?
C21A P0 C24A C25A 164.7(5) . . . . ?
C24A P0 C21A C20A -172.0(5) . . . . ?
C24A P0 C21A C22A -47.1(6) . . . . ?
